data_7050010
loop_
_publ_author_name
'John Killoran'
'John F. Gallagher'
'Paul V. Murphy'
'Donal F. O'Shea'

_publ_section_title
;
 A study of the effects of subunit pre-orientation for diarylpyrrole
 esters; design of new aryl-heteroaryl fluorescent sensors
;
_journal_issue 10
_journal_name_full 'New Journal of Chemistry'
_journal_page_first 1258
_journal_paper_doi 10.1039/b507669b
_journal_volume 29
_journal_year 2005
_chemical_formula_moiety 'C23 H26 N2 O2'
_chemical_formula_sum 'C23 H26 N2 O2'
_chemical_formula_weight 362.46
_chemical_melting_point 412
_chemical_name_common
;
3-(4-Dimethylamino-2,6-dimethyl-phenyl)-5-phenyl-1H-pyrrole-2-
carboxylic acid ethyl ester
;
_chemical_name_systematic
;
3-(4-Dimethylamino-2,6-dimethyl-phenyl)-5-phenyl-1H-pyrrole-2-carboxylic
acid ethyl ester
;
_space_group_IT_number 2
_symmetry_cell_setting triclinic
_symmetry_space_group_name_Hall '-P 1'
_symmetry_space_group_name_H-M 'P -1'
_atom_sites_solution_hydrogens geom
_atom_sites_solution_primary direct
_atom_sites_solution_secondary difmap
_audit_creation_method SHELXL-97
_cell_angle_alpha 83.3470(10)
_cell_angle_beta 82.3910(10)
_cell_angle_gamma 79.1320(10)
_cell_formula_units_Z 2
_cell_length_a 7.6973(5)
_cell_length_b 9.3729(6)
_cell_length_c 14.0807(10)
_cell_measurement_reflns_used 9999
_cell_measurement_temperature 150(2)
_cell_measurement_theta_max 26.0
_cell_measurement_theta_min 1.5
_cell_volume 984.54(11)
_computing_cell_refinement 'DENZO-SMN (Otwinowski & Minor, 1997)'
_computing_data_collection 'SAINT/SMART software (Bruker, 1997)'
_computing_data_reduction 'DENZO-SMN (Otwinowski & Minor, 1997)'
_computing_molecular_graphics 'ORTEPIII (Burnett and Johnson, 1996), PLATON (Spek, 2003)'
_computing_publication_material 'SHELXL97 and WordPerfect macro PREP8 (Ferguson, 1998)'
_computing_structure_refinement 'SHELXL97 (Sheldrick, 1997)'
_computing_structure_solution 'SHELXS97 (Sheldrick, 1997)'
_diffrn_ambient_temperature 150(2)
_diffrn_measured_fraction_theta_full 0.943
_diffrn_measured_fraction_theta_max 0.943
_diffrn_measurement_device_type 'Bruker Apex CCD diffractometer'
_diffrn_measurement_method '/f and /w'
_diffrn_radiation_monochromator graphite
_diffrn_radiation_source 'fine-focus sealed tube'
_diffrn_radiation_type MoK\a
_diffrn_radiation_wavelength 0.71073
_diffrn_reflns_av_R_equivalents 0.0169
_diffrn_reflns_av_sigmaI/netI 0.0162
_diffrn_reflns_limit_h_max 10
_diffrn_reflns_limit_h_min -10
_diffrn_reflns_limit_k_max 12
_diffrn_reflns_limit_k_min -12
_diffrn_reflns_limit_l_max 17
_diffrn_reflns_limit_l_min -18
_diffrn_reflns_number 16869
_diffrn_reflns_theta_full 28.22
_diffrn_reflns_theta_max 28.2
_diffrn_reflns_theta_min 2.2
_diffrn_standards_decay_% 1
_exptl_absorpt_coefficient_mu 0.078
_exptl_absorpt_correction_T_max 0.985
_exptl_absorpt_correction_T_min 0.944
_exptl_absorpt_correction_type none
_exptl_absorpt_process_details none
_exptl_crystal_colour colourless
_exptl_crystal_density_diffrn 1.223
_exptl_crystal_density_method 'not measured'
_exptl_crystal_description block
_exptl_crystal_F_000 388
_exptl_crystal_size_max 0.75
_exptl_crystal_size_mid 0.25
_exptl_crystal_size_min 0.20
_refine_diff_density_max 0.28
_refine_diff_density_min -0.28
_refine_diff_density_rms 0.04
_refine_ls_extinction_method none
_refine_ls_goodness_of_fit_ref 1.037
_refine_ls_hydrogen_treatment mixed
_refine_ls_matrix_type full
_refine_ls_number_parameters 274
_refine_ls_number_reflns 4591
_refine_ls_number_restraints 0
_refine_ls_restrained_S_all 1.037
_refine_ls_R_factor_all 0.0541
_refine_ls_R_factor_gt 0.0478
_refine_ls_shift/su_max 0.003
_refine_ls_shift/su_mean 0.001
_refine_ls_structure_factor_coef Fsqd
_refine_ls_weighting_details 'calc w=1/[\s^2^(Fo^2^)+(0.0678P)^2^+0.2892P] where P=(Fo^2^+2Fc^2^)/3'
_refine_ls_weighting_scheme calc
_refine_ls_wR_factor_gt 0.1273
_refine_ls_wR_factor_ref 0.1326
_reflns_number_gt 3988
_reflns_number_total 4591
_reflns_threshold_expression >2\s(I)
_cod_data_source_file b507669b.txt
_cod_data_source_block (IIIb)
_cod_depositor_comments
;
The following automatic conversions were performed:
'_symmetry_cell_setting' value 'Triclinic' changed to 'triclinic'
according to '/home/saulius/struct/CIF-dictionaries/cif_core.dic'
dictionary named 'cif_core.dic' version 2.4.1 from 2010-06-29.

Automatic conversion script
Id: cif_fix_enum 1527 2010-12-29 10:47:43Z saulius 
;
_cod_original_sg_symbol_Hall '-p 1'
_cod_database_code 7050010

loop_
_symmetry_equiv_pos_as_xyz
'x, y, z'
'-x, -y, -z'

loop_
_atom_site_label
_atom_site_type_symbol
_atom_site_fract_x
_atom_site_fract_y
_atom_site_fract_z
_atom_site_U_iso_or_equiv
_atom_site_adp_type
_atom_site_occupancy
_atom_site_symmetry_multiplicity
_atom_site_calc_flag
_atom_site_refinement_flags
_atom_site_disorder_assembly
_atom_site_disorder_group
O1 O 0.63881(11) 0.49654(10) 0.39758(6) 0.0387(2) Uani 1 1 d . . .
O2 O 0.73146(14) 0.37923(15) 0.26467(7) 0.0648(3) Uani 1 1 d . . .
N1 N 0.34801(12) 0.34147(11) 0.43348(7) 0.0304(2) Uani 1 1 d . A .
H1 H 0.347(2) 0.4001(17) 0.4802(11) 0.046(4) Uiso 1 1 d . . .
C1 C 0.22206(15) 0.26002(12) 0.42605(8) 0.0305(2) Uani 1 1 d . . .
C2 C 0.27665(16) 0.18725(13) 0.34394(8) 0.0337(2) Uani 1 1 d . . .
H2 H 0.2152 0.1213 0.3213 0.040 Uiso 1 1 calc R . .
C3 C 0.43753(15) 0.22683(13) 0.29958(8) 0.0315(2) Uani 1 1 d . A .
C4 C 0.47884(15) 0.32424(13) 0.35696(8) 0.0312(2) Uani 1 1 d . . .
C5 C 0.62158(16) 0.40870(14) 0.34473(8) 0.0349(3) Uani 1 1 d . A .
C6A C 0.8592(3) 0.4856(3) 0.23460(18) 0.0393(6) Uani 0.608(4) 1 d P A -1
H6A H 0.8117 0.5786 0.2634 0.047 Uiso 0.608(4) 1 calc PR A -1
H6B H 0.9757 0.4447 0.2581 0.047 Uiso 0.608(4) 1 calc PR A -1
C7A C 0.8826(4) 0.5128(3) 0.12727(18) 0.0480(7) Uani 0.608(4) 1 d P A -1
H7A H 0.7744 0.5736 0.1055 0.072 Uiso 0.608(4) 1 calc PR A -1
H7B H 0.9049 0.4196 0.0988 0.072 Uiso 0.608(4) 1 calc PR A -1
H7C H 0.9839 0.5632 0.1072 0.072 Uiso 0.608(4) 1 calc PR A -1
C6B C 0.8980(5) 0.4227(5) 0.2456(3) 0.0392(10) Uani 0.392(4) 1 d P A -2
H6B1 H 0.9903 0.3469 0.2164 0.047 Uiso 0.392(4) 1 calc PR A -2
H6B2 H 0.9376 0.4506 0.3038 0.047 Uiso 0.392(4) 1 calc PR A -2
C7B C 0.8495(7) 0.5503(7) 0.1760(5) 0.0749(17) Uani 0.392(4) 1 d P A -2
H7B1 H 0.7555 0.6213 0.2072 0.112 Uiso 0.392(4) 1 calc PR A -2
H7B2 H 0.8065 0.5187 0.1208 0.112 Uiso 0.392(4) 1 calc PR A -2
H7B3 H 0.9543 0.5957 0.1539 0.112 Uiso 0.392(4) 1 calc PR A -2
C11 C 0.05865(15) 0.25885(12) 0.49275(8) 0.0305(2) Uani 1 1 d . . .
C12 C 0.02199(16) 0.33788(14) 0.57296(9) 0.0360(3) Uani 1 1 d . . .
H12 H 0.1053 0.3939 0.5862 0.043 Uiso 1 1 calc R . .
C13 C -0.13470(17) 0.33574(15) 0.63375(9) 0.0410(3) Uani 1 1 d . . .
H13 H -0.1577 0.3902 0.6883 0.049 Uiso 1 1 calc R . .
C14 C -0.25776(17) 0.25521(14) 0.61577(9) 0.0401(3) Uani 1 1 d . . .
H14 H -0.3646 0.2536 0.6579 0.048 Uiso 1 1 calc R . .
C15 C -0.22417(17) 0.17703(15) 0.53602(10) 0.0422(3) Uani 1 1 d . . .
H15 H -0.3086 0.1220 0.5229 0.051 Uiso 1 1 calc R . .
C16 C -0.06769(17) 0.17868(14) 0.47505(9) 0.0391(3) Uani 1 1 d . . .
H16 H -0.0458 0.1245 0.4204 0.047 Uiso 1 1 calc R . .
C31 C 0.53553(15) 0.17406(13) 0.20852(8) 0.0311(2) Uani 1 1 d . . .
C32 C 0.64830(16) 0.03813(13) 0.20879(8) 0.0339(2) Uani 1 1 d . A .
C33 C 0.73123(16) -0.01336(14) 0.12235(9) 0.0367(3) Uani 1 1 d . . .
H33 H 0.8060 -0.1065 0.1234 0.044 Uiso 1 1 calc R A .
C34 C 0.70749(16) 0.06840(14) 0.03377(9) 0.0359(3) Uani 1 1 d . A .
C35 C 0.59547(16) 0.20456(14) 0.03500(8) 0.0358(3) Uani 1 1 d . . .
H35 H 0.5768 0.2622 -0.0241 0.043 Uiso 1 1 calc R A .
C36 C 0.51065(15) 0.25748(13) 0.12084(8) 0.0332(2) Uani 1 1 d . A .
N34 N 0.79708(16) 0.01838(14) -0.05163(8) 0.0466(3) Uani 1 1 d . . .
C37 C 0.6848(2) -0.05266(15) 0.30201(10) 0.0457(3) Uani 1 1 d . . .
H37A H 0.7574 -0.1472 0.2881 0.069 Uiso 0.605(18) 1 calc PR A .
H37B H 0.5718 -0.0680 0.3392 0.069 Uiso 0.605(18) 1 calc PR . .
H37C H 0.7489 -0.0018 0.3392 0.069 Uiso 0.605(18) 1 calc PR . .
H37D H 0.6280 0.0026 0.3563 0.069 Uiso 0.395(18) 1 calc PR . .
H37E H 0.8136 -0.0767 0.3052 0.069 Uiso 0.395(18) 1 calc PR . .
H37F H 0.6365 -0.1429 0.3052 0.069 Uiso 0.395(18) 1 calc PR . .
C38 C 0.8747(2) -0.13355(16) -0.05443(11) 0.0509(4) Uani 1 1 d . A .
H38A H 0.7814 -0.1931 -0.0369 0.076 Uiso 1 1 calc R . .
H38B H 0.9638 -0.1602 -0.0088 0.076 Uiso 1 1 calc R . .
H38C H 0.9318 -0.1508 -0.1195 0.076 Uiso 1 1 calc R . .
C39 C 0.7585(2) 0.09976(19) -0.14206(10) 0.0536(4) Uani 1 1 d . A .
H39A H 0.8387 0.0547 -0.1946 0.080 Uiso 1 1 calc R . .
H39B H 0.7756 0.2006 -0.1412 0.080 Uiso 1 1 calc R . .
H39C H 0.6349 0.0993 -0.1518 0.080 Uiso 1 1 calc R . .
C40 C 0.39256(18) 0.40532(15) 0.11831(9) 0.0415(3) Uani 1 1 d . . .
H40A H 0.2790 0.3982 0.1576 0.062 Uiso 1 1 calc R A .
H40B H 0.3707 0.4394 0.0518 0.062 Uiso 1 1 calc R . .
H40C H 0.4511 0.4745 0.1439 0.062 Uiso 1 1 calc R . .

loop_
_atom_site_aniso_label
_atom_site_aniso_U_11
_atom_site_aniso_U_22
_atom_site_aniso_U_33
_atom_site_aniso_U_23
_atom_site_aniso_U_13
_atom_site_aniso_U_12
O1 0.0372(4) 0.0474(5) 0.0356(4) -0.0135(4) 0.0021(3) -0.0166(4)
O2 0.0513(5) 0.1164(9) 0.0424(5) -0.0414(5) 0.0200(4) -0.0513(6)
N1 0.0301(5) 0.0353(5) 0.0269(4) -0.0073(4) -0.0003(4) -0.0083(4)
C1 0.0315(5) 0.0321(5) 0.0285(5) -0.0016(4) -0.0030(4) -0.0084(4)
C2 0.0364(6) 0.0369(6) 0.0302(5) -0.0060(4) -0.0007(4) -0.0129(5)
C3 0.0335(5) 0.0352(5) 0.0271(5) -0.0054(4) -0.0024(4) -0.0087(4)
C4 0.0298(5) 0.0384(6) 0.0264(5) -0.0072(4) 0.0001(4) -0.0079(4)
C5 0.0319(5) 0.0473(6) 0.0276(5) -0.0087(5) 0.0006(4) -0.0121(5)
C6A 0.0352(12) 0.0541(16) 0.0323(12) -0.0065(11) 0.0062(9) -0.0226(11)
C7A 0.0503(14) 0.0629(15) 0.0299(12) -0.0004(10) 0.0032(10) -0.0153(11)
C6B 0.0359(19) 0.042(2) 0.042(2) -0.0139(17) 0.0056(15) -0.0153(16)
C7B 0.060(3) 0.090(4) 0.073(4) 0.022(3) -0.002(3) -0.033(3)
C11 0.0315(5) 0.0304(5) 0.0285(5) 0.0009(4) -0.0014(4) -0.0060(4)
C12 0.0340(6) 0.0418(6) 0.0336(6) -0.0062(5) 0.0007(5) -0.0118(5)
C13 0.0384(6) 0.0490(7) 0.0348(6) -0.0080(5) 0.0048(5) -0.0099(5)
C14 0.0317(6) 0.0456(7) 0.0397(7) 0.0033(5) 0.0041(5) -0.0082(5)
C15 0.0370(6) 0.0473(7) 0.0446(7) -0.0006(5) -0.0016(5) -0.0177(5)
C16 0.0401(6) 0.0426(6) 0.0365(6) -0.0064(5) 0.0007(5) -0.0145(5)
C31 0.0305(5) 0.0390(6) 0.0267(5) -0.0087(4) -0.0003(4) -0.0122(4)
C32 0.0331(5) 0.0387(6) 0.0319(6) -0.0064(5) -0.0003(4) -0.0120(5)
C33 0.0337(6) 0.0384(6) 0.0388(6) -0.0108(5) 0.0012(5) -0.0078(5)
C34 0.0334(6) 0.0478(6) 0.0305(6) -0.0139(5) 0.0022(4) -0.0154(5)
C35 0.0366(6) 0.0463(6) 0.0273(5) -0.0054(5) -0.0029(4) -0.0138(5)
C36 0.0316(5) 0.0403(6) 0.0306(5) -0.0071(5) -0.0027(4) -0.0116(5)
N34 0.0502(6) 0.0578(7) 0.0332(5) -0.0186(5) 0.0060(5) -0.0117(5)
C37 0.0509(8) 0.0456(7) 0.0378(7) -0.0021(6) -0.0018(6) -0.0047(6)
C38 0.0489(8) 0.0574(8) 0.0508(8) -0.0279(6) 0.0097(6) -0.0174(6)
C39 0.0565(8) 0.0775(10) 0.0305(6) -0.0176(6) 0.0040(6) -0.0195(7)
C40 0.0435(7) 0.0449(7) 0.0350(6) -0.0044(5) -0.0023(5) -0.0054(5)

loop_
_atom_type_symbol
_atom_type_description
_atom_type_scat_dispersion_real
_atom_type_scat_dispersion_imag
_atom_type_scat_source
C C 0.0033 0.0016 'International Tables Vol C Tables 4.2.6.8 and 6.1.1.4'
H H 0.0000 0.0000 'International Tables Vol C Tables 4.2.6.8 and 6.1.1.4'
N N 0.0061 0.0033 'International Tables Vol C Tables 4.2.6.8 and 6.1.1.4'
O O 0.0106 0.0060 'International Tables Vol C Tables 4.2.6.8 and 6.1.1.4'

loop_
_geom_angle_atom_site_label_1
_geom_angle_atom_site_label_2
_geom_angle_atom_site_label_3
_geom_angle
_geom_angle_site_symmetry_1
_geom_angle_site_symmetry_3
_geom_angle_publ_flag
C5 O2 C6B 122.45(19) . . ?
C5 O2 C6A 114.13(14) . . ?
C1 N1 C4 109.76(9) . . ?
C1 N1 H1 126.5(10) . . ?
C4 N1 H1 123.8(10) . . ?
N1 C1 C2 106.96(10) . . ?
N1 C1 C11 124.27(10) . . ?
C2 C1 C11 128.73(11) . . ?
C1 C2 C3 109.00(10) . . ?
C1 C2 H2 125.5 . . ?
C3 C2 H2 125.5 . . ?
C4 C3 C2 105.97(10) . . ?
C4 C3 C31 129.06(11) . . ?
C2 C3 C31 124.96(10) . . ?
N1 C4 C3 108.29(10) . . ?
N1 C4 C5 120.22(10) . . ?
C3 C4 C5 131.37(11) . . ?
O1 C5 O2 123.71(11) . . ?
O1 C5 C4 125.42(11) . . ?
O2 C5 C4 110.85(10) . . ?
C7A C6A O2 109.5(2) . . ?
C7A C6A H6A 109.8 . . ?
O2 C6A H6A 109.8 . . ?
C7A C6A H6B 109.8 . . ?
O2 C6A H6B 109.8 . . ?
H6A C6A H6B 108.2 . . ?
O2 C6B C7B 98.2(3) . . ?
O2 C6B H6B1 112.1 . . ?
C7B C6B H6B1 112.1 . . ?
O2 C6B H6B2 112.1 . . ?
C7B C6B H6B2 112.1 . . ?
H6B1 C6B H6B2 109.8 . . ?
C6B C7B H7B1 109.5 . . ?
C6B C7B H7B2 109.5 . . ?
H7B1 C7B H7B2 109.5 . . ?
C6B C7B H7B3 109.5 . . ?
H7B1 C7B H7B3 109.5 . . ?
H7B2 C7B H7B3 109.5 . . ?
C12 C11 C16 118.08(11) . . ?
C12 C11 C1 122.22(11) . . ?
C16 C11 C1 119.69(11) . . ?
C13 C12 C11 120.68(12) . . ?
C13 C12 H12 119.7 . . ?
C11 C12 H12 119.7 . . ?
C14 C13 C12 120.62(12) . . ?
C14 C13 H13 119.7 . . ?
C12 C13 H13 119.7 . . ?
C15 C14 C13 119.47(12) . . ?
C15 C14 H14 120.3 . . ?
C13 C14 H14 120.3 . . ?
C14 C15 C16 120.16(12) . . ?
C14 C15 H15 119.9 . . ?
C16 C15 H15 119.9 . . ?
C15 C16 C11 121.00(12) . . ?
C15 C16 H16 119.5 . . ?
C11 C16 H16 119.5 . . ?
C36 C31 C32 119.13(10) . . ?
C36 C31 C3 120.19(10) . . ?
C32 C31 C3 120.63(10) . . ?
C33 C32 C31 119.93(11) . . ?
C33 C32 C37 119.19(11) . . ?
C31 C32 C37 120.87(11) . . ?
C32 C33 C34 121.77(11) . . ?
C32 C33 H33 119.1 . . ?
C34 C33 H33 119.1 . . ?
N34 C34 C35 121.35(12) . . ?
N34 C34 C33 121.14(12) . . ?
C35 C34 C33 117.48(11) . . ?
C36 C35 C34 121.52(11) . . ?
C36 C35 H35 119.2 . . ?
C34 C35 H35 119.2 . . ?
C35 C36 C31 120.17(11) . . ?
C35 C36 C40 119.44(11) . . ?
C31 C36 C40 120.39(10) . . ?
C34 N34 C38 119.70(12) . . ?
C34 N34 C39 119.53(12) . . ?
C38 N34 C39 116.92(11) . . ?
C32 C37 H37A 109.5 . . ?
C32 C37 H37B 109.5 . . ?
H37A C37 H37B 109.5 . . ?
C32 C37 H37C 109.5 . . ?
H37A C37 H37C 109.5 . . ?
H37B C37 H37C 109.5 . . ?
C32 C37 H37D 109.5 . . ?
H37A C37 H37D 141.1 . . ?
H37B C37 H37D 56.3 . . ?
H37C C37 H37D 56.3 . . ?
C32 C37 H37E 109.5 . . ?
H37A C37 H37E 56.3 . . ?
H37B C37 H37E 141.1 . . ?
H37C C37 H37E 56.3 . . ?
H37D C37 H37E 109.5 . . ?
C32 C37 H37F 109.5 . . ?
H37A C37 H37F 56.3 . . ?
H37B C37 H37F 56.3 . . ?
H37C C37 H37F 141.1 . . ?
H37D C37 H37F 109.5 . . ?
H37E C37 H37F 109.5 . . ?
N34 C38 H38A 109.5 . . ?
N34 C38 H38B 109.5 . . ?
H38A C38 H38B 109.5 . . ?
N34 C38 H38C 109.5 . . ?
H38A C38 H38C 109.5 . . ?
H38B C38 H38C 109.5 . . ?
N34 C39 H39A 109.5 . . ?
N34 C39 H39B 109.5 . . ?
H39A C39 H39B 109.5 . . ?
N34 C39 H39C 109.5 . . ?
H39A C39 H39C 109.5 . . ?
H39B C39 H39C 109.5 . . ?
C36 C40 H40A 109.5 . . ?
C36 C40 H40B 109.5 . . ?
H40A C40 H40B 109.5 . . ?
C36 C40 H40C 109.5 . . ?
H40A C40 H40C 109.5 . . ?
H40B C40 H40C 109.5 . . ?

loop_
_geom_bond_atom_site_label_1
_geom_bond_atom_site_label_2
_geom_bond_distance
_geom_bond_site_symmetry_2
_geom_bond_publ_flag
O1 C5 1.2077(15) . ?
O2 C5 1.3393(14) . ?
O2 C6B 1.401(4) . ?
O2 C6A 1.517(3) . ?
N1 C1 1.3631(15) . ?
N1 C4 1.3758(14) . ?
N1 H1 0.904(16) . ?
C1 C2 1.3873(16) . ?
C1 C11 1.4678(16) . ?
C2 C3 1.4057(16) . ?
C2 H2 0.9500 . ?
C3 C4 1.3913(16) . ?
C3 C31 1.4860(15) . ?
C4 C5 1.4525(17) . ?
C6A C7A 1.496(3) . ?
C6A H6A 0.9900 . ?
C6A H6B 0.9900 . ?
C7A H7A 0.9800 . ?
C7A H7B 0.9800 . ?
C7A H7C 0.9800 . ?
C6B C7B 1.479(7) . ?
C6B H6B1 0.9900 . ?
C6B H6B2 0.9900 . ?
C7B H7B1 0.9800 . ?
C7B H7B2 0.9800 . ?
C7B H7B3 0.9800 . ?
C11 C12 1.3908(17) . ?
C11 C16 1.3984(17) . ?
C12 C13 1.3855(17) . ?
C12 H12 0.9500 . ?
C13 C14 1.3814(19) . ?
C13 H13 0.9500 . ?
C14 C15 1.3810(19) . ?
C14 H14 0.9500 . ?
C15 C16 1.3849(18) . ?
C15 H15 0.9500 . ?
C16 H16 0.9500 . ?
C31 C36 1.3981(16) . ?
C31 C32 1.3998(17) . ?
C32 C33 1.3915(16) . ?
C32 C37 1.5082(18) . ?
C33 C34 1.4009(18) . ?
C33 H33 0.9500 . ?
C34 N34 1.3894(15) . ?
C34 C35 1.3995(18) . ?
C35 C36 1.3933(16) . ?
C35 H35 0.9500 . ?
C36 C40 1.5066(17) . ?
N34 C38 1.4396(19) . ?
N34 C39 1.4427(19) . ?
C37 H37A 0.9800 . ?
C37 H37B 0.9800 . ?
C37 H37C 0.9800 . ?
C37 H37D 0.9800 . ?
C37 H37E 0.9800 . ?
C37 H37F 0.9800 . ?
C38 H38A 0.9800 . ?
C38 H38B 0.9800 . ?
C38 H38C 0.9800 . ?
C39 H39A 0.9800 . ?
C39 H39B 0.9800 . ?
C39 H39C 0.9800 . ?
C40 H40A 0.9800 . ?
C40 H40B 0.9800 . ?
C40 H40C 0.9800 . ?

loop_
_geom_hbond_atom_site_label_D
_geom_hbond_atom_site_label_H
_geom_hbond_atom_site_label_A
_geom_hbond_distance_DH
_geom_hbond_distance_HA
_geom_hbond_distance_DA
_geom_hbond_angle_DHA
_geom_hbond_site_symmetry_A
N1 H1 O1 0.904(16) 2.094(16) 2.9889(13) 170.3(14) 2_666

loop_
_geom_torsion_atom_site_label_1
_geom_torsion_atom_site_label_2
_geom_torsion_atom_site_label_3
_geom_torsion_atom_site_label_4
_geom_torsion
_geom_torsion_site_symmetry_1
_geom_torsion_site_symmetry_2
_geom_torsion_site_symmetry_3
_geom_torsion_site_symmetry_4
_geom_torsion_publ_flag
C4 N1 C1 C2 1.25(13) . . . . ?
C4 N1 C1 C11 -176.58(10) . . . . ?
N1 C1 C2 C3 -0.94(13) . . . . ?
C11 C1 C2 C3 176.77(11) . . . . ?
C1 C2 C3 C4 0.28(13) . . . . ?
C1 C2 C3 C31 -178.52(11) . . . . ?
C1 N1 C4 C3 -1.10(13) . . . . ?
C1 N1 C4 C5 175.37(10) . . . . ?
C2 C3 C4 N1 0.48(13) . . . . ?
C31 C3 C4 N1 179.22(11) . . . . ?
C2 C3 C4 C5 -175.45(12) . . . . ?
C31 C3 C4 C5 3.3(2) . . . . ?
C6B O2 C5 O1 14.5(3) . . . . ?
C6A O2 C5 O1 -11.3(2) . . . . ?
C6B O2 C5 C4 -167.0(2) . . . . ?
C6A O2 C5 C4 167.17(15) . . . . ?
N1 C4 C5 O1 0.34(19) . . . . ?
C3 C4 C5 O1 175.87(13) . . . . ?
N1 C4 C5 O2 -178.08(11) . . . . ?
C3 C4 C5 O2 -2.55(19) . . . . ?
C5 O2 C6A C7A -142.2(2) . . . . ?
C6B O2 C6A C7A 101.8(6) . . . . ?
C5 O2 C6B C7B -101.8(4) . . . . ?
C6A O2 C6B C7B -25.3(5) . . . . ?
N1 C1 C11 C12 -2.80(18) . . . . ?
C2 C1 C11 C12 179.85(12) . . . . ?
N1 C1 C11 C16 175.80(11) . . . . ?
C2 C1 C11 C16 -1.55(18) . . . . ?
C16 C11 C12 C13 0.56(18) . . . . ?
C1 C11 C12 C13 179.17(11) . . . . ?
C11 C12 C13 C14 -0.1(2) . . . . ?
C12 C13 C14 C15 -0.4(2) . . . . ?
C13 C14 C15 C16 0.5(2) . . . . ?
C14 C15 C16 C11 0.0(2) . . . . ?
C12 C11 C16 C15 -0.51(18) . . . . ?
C1 C11 C16 C15 -179.16(11) . . . . ?
C4 C3 C31 C36 -83.14(16) . . . . ?
C2 C3 C31 C36 95.38(15) . . . . ?
C4 C3 C31 C32 99.36(15) . . . . ?
C2 C3 C31 C32 -82.12(15) . . . . ?
C36 C31 C32 C33 -1.18(17) . . . . ?
C3 C31 C32 C33 176.35(11) . . . . ?
C36 C31 C32 C37 177.48(11) . . . . ?
C3 C31 C32 C37 -4.99(17) . . . . ?
C31 C32 C33 C34 0.99(18) . . . . ?
C37 C32 C33 C34 -177.69(12) . . . . ?
C32 C33 C34 N34 177.22(11) . . . . ?
C32 C33 C34 C35 -0.44(18) . . . . ?
N34 C34 C35 C36 -177.55(11) . . . . ?
C33 C34 C35 C36 0.10(18) . . . . ?
C34 C35 C36 C31 -0.32(18) . . . . ?
C34 C35 C36 C40 179.50(11) . . . . ?
C32 C31 C36 C35 0.85(17) . . . . ?
C3 C31 C36 C35 -176.69(11) . . . . ?
C32 C31 C36 C40 -178.97(11) . . . . ?
C3 C31 C36 C40 3.49(17) . . . . ?
C35 C34 N34 C38 -164.68(12) . . . . ?
C33 C34 N34 C38 17.75(19) . . . . ?
C35 C34 N34 C39 -7.43(19) . . . . ?
C33 C34 N34 C39 175.01(12) . . . . ?
